data_4038415
loop_
_publ_author_name
'Peng, Xing-Rong'
'Shi, Qiangqiang'
'Yang, Jing'
'Su, Haiguo'
'Zhou, Lin'
'Qiu, Ming-Hua'

_publ_section_title
;
 Meroapplanins A--E, Five Meroterpenoids with A 2,3,4,5-Tetrahydropyridine
 Motif from Ganoderma applanatum.
;
_journal_name_full 'The Journal of organic chemistry'
_journal_paper_doi 10.1021/acs.joc.0c00842
_journal_year 2020
_chemical_formula_moiety 'C17 H19 N O6, C H4 O'
_chemical_formula_sum 'C18 H23 N O7'
_chemical_formula_weight 365.37
_space_group_crystal_system triclinic
_space_group_IT_number 2
_space_group_name_Hall '-P 1'
_space_group_name_H-M_alt 'P -1'
_atom_sites_solution_hydrogens geom
_cell_angle_alpha 72.0400(10)
_cell_angle_beta 82.8710(10)
_cell_angle_gamma 71.6910(10)
_cell_formula_units_Z 2
_cell_length_a 7.3016(3)
_cell_length_b 9.5990(3)
_cell_length_c 13.3084(5)
_cell_measurement_reflns_used 9942
_cell_measurement_temperature 100.(2)
_cell_measurement_theta_max 72.4457
_cell_measurement_theta_min 3.4928
_cell_volume 842.01(5)
_computing_cell_refinement 'SAINT V8.38A (Bruker AXS Inc., 2017)'
_computing_data_collection 'Bruker Instrument Service vV6.2.9'
_computing_data_reduction 'SAINT V8.38A (Bruker AXS Inc., 2017)'
_computing_structure_refinement 'SHELXL-2017/1 (Sheldrick, 2017)'
_computing_structure_solution 'SHELXT 2014/5 (Sheldrick, 2014)'
_diffrn_ambient_temperature 100.(2)
_diffrn_detector_area_resol_mean 7.3910
_diffrn_measured_fraction_theta_full 0.982
_diffrn_measured_fraction_theta_max 0.982
_diffrn_measurement_device_type 'Bruker D8 QUEST PHOTON II'
_diffrn_radiation_monochromator 'Helixos MX multilayer Optic'
_diffrn_radiation_type 'Cu K\a'
_diffrn_radiation_wavelength 1.54178
_diffrn_reflns_av_R_equivalents 0.0319
_diffrn_reflns_av_unetI/netI 0.0199
_diffrn_reflns_limit_h_max 9
_diffrn_reflns_limit_h_min -9
_diffrn_reflns_limit_k_max 11
_diffrn_reflns_limit_k_min -11
_diffrn_reflns_limit_l_max 16
_diffrn_reflns_limit_l_min -16
_diffrn_reflns_number 22712
_diffrn_reflns_theta_full 72.44
_diffrn_reflns_theta_max 72.44
_diffrn_reflns_theta_min 3.49
_diffrn_source 'Ius Diamond'
_diffrn_source_type Microfocus
_exptl_absorpt_coefficient_mu 0.934
_exptl_absorpt_correction_T_max 0.79
_exptl_absorpt_correction_T_min 0.71
_exptl_absorpt_correction_type multi-scan
_exptl_absorpt_process_details
;
SADABS-2016/2 - Bruker AXS area detector scaling and absorption correction
;
_exptl_crystal_colour 'translucent light brown'
_exptl_crystal_density_diffrn 1.441
_exptl_crystal_density_method 'not measured'
_exptl_crystal_description block
_exptl_crystal_F_000 388
_exptl_crystal_size_max 0.350
_exptl_crystal_size_mid 0.300
_exptl_crystal_size_min 0.260
_refine_diff_density_max 0.497
_refine_diff_density_min -0.387
_refine_ls_extinction_method none
_refine_ls_goodness_of_fit_ref 1.884
_refine_ls_hydrogen_treatment mixed
_refine_ls_matrix_type full
_refine_ls_number_parameters 244
_refine_ls_number_reflns 3272
_refine_ls_number_restraints 0
_refine_ls_restrained_S_all 1.884
_refine_ls_R_factor_all 0.0432
_refine_ls_R_factor_gt 0.0431
_refine_ls_shift/su_max 0.001
_refine_ls_shift/su_mean 0.000
_refine_ls_structure_factor_coef Fsqd
_refine_ls_weighting_details 'w=1/[\s^2^(Fo^2^)+(0.1000P)^2^] where P=(Fo^2^+2Fc^2^)/3'
_refine_ls_weighting_scheme calc
_refine_ls_wR_factor_gt 0.1927
_refine_ls_wR_factor_ref 0.1929
_reflns_number_gt 3258
_reflns_number_total 3272
_reflns_threshold_expression 'I > 2\s(I)'
_cod_data_source_file jo0c00842_si_001.cif
_cod_data_source_block kgap144
_cod_depositor_comments
;
The following automatic conversions were performed:

data item '_exptl_absorpt_correction_type' value 'Multi-Scan' was
changed to 'multi-scan' in accordance with the
/home/data/users/saulius/crontab/automatic-downloads/rss-feeds/ACS/lib/dictionaries/cif_core.dic
dictionary named 'cif_core.dic' version 2.4.2 last updated on
2011-04-26.

Automatic conversion script
Id: cif_fix_values 7556 2019-12-06 15:28:31Z antanas 
;
_cod_database_code 4038415

loop_
_space_group_symop_operation_xyz
'x, y, z'
'-x, -y, -z'

loop_
_atom_site_type_symbol
_atom_site_label
_atom_site_fract_x
_atom_site_fract_y
_atom_site_fract_z
_atom_site_U_iso_or_equiv
_atom_site_adp_type
_atom_site_calc_flag
_atom_site_refinement_flags_adp
_atom_site_refinement_flags_occupancy
_atom_site_refinement_flags_posn
_atom_site_occupancy
_atom_site_disorder_assembly
_atom_site_disorder_group
O O1 0.67109(12) 0.87269(10) 0.16707(6) 0.0151(3) Uani d . . . 1 . .
O O2 0.18790(12) 0.95759(10) 0.14460(7) 0.0178(3) Uani d . . . 1 . .
H H20 0.2432(18) 1.023(2) 0.1524(12) 0.027 Uiso calc U . R 1 . .
O O3 0.64182(11) 0.51943(9) 0.07406(6) 0.0150(3) Uani d . . . 1 . .
O O4 0.49415(12) 0.34775(10) 0.16497(7) 0.0170(3) Uani d . . . 1 . .
O O5 0.99615(12) 0.47524(10) 0.38663(7) 0.0176(3) Uani d . . . 1 . .
H H21 0.919331 0.552075 0.347489 0.026 Uiso calc U . R 1 . .
O O6 0.64441(13) 0.02800(11) 0.59006(7) 0.0207(3) Uani d . . . 1 . .
H H22 0.720(2) -0.045(2) 0.6358(16) 0.031 Uiso calc U . R 1 . .
O O7 0.78240(13) -0.19079(10) 0.77746(7) 0.0190(3) Uani d . . . 1 . .
H H23 0.708(2) -0.2439(13) 0.7867(14) 0.029 Uiso calc U . R 1 . .
N N1 0.67897(14) 0.63589(11) 0.29381(7) 0.0126(3) Uani d . . . 1 . .
C C1 0.92181(18) 0.12436(14) 0.56280(9) 0.0162(3) Uani d . . . 1 . .
H H1 0.993016 0.03545 0.613136 0.019 Uiso calc U . R 1 . .
C C2 1.00568(17) 0.23825(14) 0.51022(9) 0.0169(3) Uani d . . . 1 . .
H H12 1.135023 0.226431 0.524179 0.02 Uiso calc U . R 1 . .
C C3 0.90318(17) 0.37062(14) 0.43680(9) 0.0145(3) Uani d . . . 1 . .
C C4 0.70987(16) 0.38878(13) 0.41603(8) 0.0124(3) Uani d . . . 1 . .
C C5 0.59928(16) 0.52839(13) 0.33959(9) 0.0120(3) Uani d . . . 1 . .
C C6 0.56010(15) 0.77457(13) 0.22190(8) 0.0122(3) Uani d . . . 1 . .
H H6 0.453764 0.829364 0.263363 0.015 Uiso calc U . R 1 . .
C C7 0.73359(18) 0.94217(14) 0.23227(9) 0.0175(3) Uani d . . . 1 . .
H H7 0.620732 1.003863 0.263334 0.026 Uiso calc U . R 1 . .
H H8 0.810337 1.007989 0.189287 0.026 Uiso calc U . R 1 . .
H H2 0.812446 0.8622 0.288798 0.026 Uiso calc U . R 1 . .
C C8 0.30636(16) 0.87283(13) 0.07762(8) 0.0133(3) Uani d . . . 1 . .
H H16 0.355766 0.940428 0.014029 0.016 Uiso calc U . R 1 . .
C C9 0.18392(17) 0.78987(13) 0.04708(9) 0.0149(3) Uani d . . . 1 . .
H H15 0.245151 0.748816 -0.012599 0.018 Uiso calc U . R 1 . .
H H14 0.052862 0.858912 0.02743 0.018 Uiso calc U . R 1 . .
C C10 0.17701(16) 0.66022(13) 0.14809(9) 0.0144(3) Uani d . . . 1 . .
H H3 0.143546 0.576943 0.132441 0.017 Uiso calc U . R 1 . .
H H4 0.081612 0.698453 0.200346 0.017 Uiso calc U . R 1 . .
C C11 0.38472(15) 0.60421(12) 0.18921(8) 0.0109(3) Uani d . . . 1 . .
C C12 0.39633(16) 0.54811(13) 0.31047(8) 0.0126(3) Uani d . . . 1 . .
H H5 0.301687 0.623644 0.341996 0.015 Uiso calc U . R 1 . .
H H13 0.365907 0.449351 0.337968 0.015 Uiso calc U . R 1 . .
C C13 0.47309(15) 0.73768(12) 0.13821(8) 0.0107(3) Uani d . . . 1 . .
C C14 0.63201(16) 0.67778(13) 0.06106(9) 0.0141(3) Uani d . . . 1 . .
H H9 0.60058 0.740297 -0.012593 0.017 Uiso calc U . R 1 . .
H H10 0.757724 0.683817 0.076982 0.017 Uiso calc U . R 1 . .
C C15 0.50788(16) 0.47572(13) 0.14391(9) 0.0126(3) Uani d . . . 1 . .
C C16 0.73265(18) 0.13937(14) 0.54227(9) 0.0153(3) Uani d . . . 1 . .
C C17 0.62811(17) 0.27052(14) 0.47007(9) 0.0148(3) Uani d . . . 1 . .
H H11 0.498958 0.280659 0.456866 0.018 Uiso calc U . R 1 . .
C C18 0.97072(18) -0.28729(14) 0.81212(10) 0.0201(3) Uani d . . . 1 . .
H H17 1.058368 -0.224452 0.801353 0.03 Uiso calc U . R 1 . .
H H18 1.019332 -0.361575 0.771357 0.03 Uiso calc U . R 1 . .
H H19 0.963208 -0.341826 0.88734 0.03 Uiso calc U . R 1 . .

loop_
_atom_site_aniso_label
_atom_site_aniso_U_11
_atom_site_aniso_U_22
_atom_site_aniso_U_33
_atom_site_aniso_U_12
_atom_site_aniso_U_13
_atom_site_aniso_U_23
O1 0.0194(5) 0.0155(5) 0.0141(5) -0.0115(4) -0.0022(3) -0.0022(3)
O2 0.0147(5) 0.0122(5) 0.0282(5) -0.0015(4) -0.0029(4) -0.0098(4)
O3 0.0155(5) 0.0124(5) 0.0178(5) -0.0029(3) 0.0020(3) -0.0074(3)
O4 0.0203(5) 0.0102(5) 0.0203(5) -0.0030(3) -0.0032(3) -0.0046(3)
O5 0.0147(5) 0.0173(5) 0.0197(5) -0.0070(4) -0.0041(3) -0.0001(4)
O6 0.0220(5) 0.0160(5) 0.0210(5) -0.0081(4) -0.0024(4) 0.0024(4)
O7 0.0192(5) 0.0147(5) 0.0241(5) -0.0067(4) -0.0023(4) -0.0046(4)
N1 0.0132(5) 0.0133(6) 0.0118(5) -0.0039(4) -0.0011(4) -0.0039(4)
C1 0.0181(6) 0.0143(6) 0.0140(6) -0.0012(5) -0.0022(4) -0.0039(4)
C2 0.0145(6) 0.0181(7) 0.0167(6) -0.0031(5) -0.0024(4) -0.0042(5)
C3 0.0147(6) 0.0152(6) 0.0138(6) -0.0039(4) -0.0005(4) -0.0051(4)
C4 0.0130(6) 0.0138(6) 0.0106(6) -0.0031(4) -0.0001(4) -0.0048(5)
C5 0.0117(6) 0.0142(6) 0.0113(5) -0.0037(4) 0.0008(4) -0.0060(4)
C6 0.0123(6) 0.0126(6) 0.0132(5) -0.0054(5) -0.0019(4) -0.0037(4)
C7 0.0199(6) 0.0166(6) 0.0211(6) -0.0094(5) -0.0012(5) -0.0082(5)
C8 0.0139(6) 0.0100(6) 0.0149(6) -0.0023(4) -0.0026(4) -0.0023(4)
C9 0.0145(6) 0.0115(6) 0.0177(6) -0.0022(4) -0.0056(4) -0.0022(5)
C10 0.0107(6) 0.0120(6) 0.0200(6) -0.0027(4) -0.0033(4) -0.0034(5)
C11 0.0107(6) 0.0095(6) 0.0125(6) -0.0025(4) -0.0009(4) -0.0034(4)
C12 0.0119(6) 0.0135(6) 0.0124(5) -0.0045(4) 0.0005(4) -0.0032(4)
C13 0.0104(5) 0.0102(6) 0.0120(5) -0.0033(4) -0.0018(4) -0.0032(4)
C14 0.0157(6) 0.0127(6) 0.0152(6) -0.0053(4) 0.0019(4) -0.0057(4)
C15 0.0127(6) 0.0122(6) 0.0132(5) -0.0017(4) -0.0038(4) -0.0045(4)
C16 0.0191(6) 0.0121(6) 0.0145(6) -0.0047(5) 0.0011(4) -0.0041(5)
C17 0.0144(6) 0.0152(6) 0.0142(6) -0.0035(5) 0.0001(4) -0.0044(5)
C18 0.0186(6) 0.0168(6) 0.0251(6) -0.0023(5) -0.0004(5) -0.0092(5)

loop_
_atom_type_symbol
_atom_type_description
_atom_type_scat_dispersion_real
_atom_type_scat_dispersion_imag
_atom_type_scat_source
C C 0.0181 0.0091 'International Tables Vol C Tables 4.2.6.8 and 6.1.1.4'
H H 0.0000 0.0000 'International Tables Vol C Tables 4.2.6.8 and 6.1.1.4'
N N 0.0311 0.0180 'International Tables Vol C Tables 4.2.6.8 and 6.1.1.4'
O O 0.0492 0.0322 'International Tables Vol C Tables 4.2.6.8 and 6.1.1.4'

loop_
_geom_angle_atom_site_label_1
_geom_angle_atom_site_label_2
_geom_angle_atom_site_label_3
_geom_angle_site_symmetry_1
_geom_angle_site_symmetry_3
_geom_angle
_geom_angle_publ_flag
C6 O1 C7 . . 113.89(8) ?
C8 O2 H20 . . 109.5 ?
C15 O3 C14 . . 111.56(8) ?
C3 O5 H21 . . 109.5 ?
C16 O6 H22 . . 109.5 ?
C18 O7 H23 . . 109.5 ?
C5 N1 C6 . . 116.88(9) ?
C2 C1 C16 . . 120.18(11) ?
C2 C1 H1 . . 119.9 ?
C16 C1 H1 . . 119.9 ?
C1 C2 C3 . . 120.92(11) ?
C1 C2 H12 . . 119.5 ?
C3 C2 H12 . . 119.5 ?
O5 C3 C2 . . 117.57(10) ?
O5 C3 C4 . . 122.75(10) ?
C2 C3 C4 . . 119.66(11) ?
C17 C4 C3 . . 118.33(11) ?
C17 C4 C5 . . 121.37(10) ?
C3 C4 C5 . . 120.30(11) ?
N1 C5 C4 . . 119.15(10) ?
N1 C5 C12 . . 118.96(10) ?
C4 C5 C12 . . 121.86(10) ?
O1 C6 N1 . . 110.93(8) ?
O1 C6 C13 . . 106.54(8) ?
N1 C6 C13 . . 111.55(9) ?
O1 C6 H6 . . 109.3 ?
N1 C6 H6 . . 109.3 ?
C13 C6 H6 . . 109.3 ?
O1 C7 H7 . . 109.5 ?
O1 C7 H8 . . 109.5 ?
H7 C7 H8 . . 109.5 ?
O1 C7 H2 . . 109.5 ?
H7 C7 H2 . . 109.5 ?
H8 C7 H2 . . 109.5 ?
O2 C8 C9 . . 106.73(9) ?
O2 C8 C13 . . 112.11(8) ?
C9 C8 C13 . . 102.37(8) ?
O2 C8 H16 . . 111.7 ?
C9 C8 H16 . . 111.7 ?
C13 C8 H16 . . 111.7 ?
C8 C9 C10 . . 103.11(9) ?
C8 C9 H15 . . 111.1 ?
C10 C9 H15 . . 111.1 ?
C8 C9 H14 . . 111.1 ?
C10 C9 H14 . . 111.1 ?
H15 C9 H14 . . 109.1 ?
C9 C10 C11 . . 103.65(9) ?
C9 C10 H3 . . 111.0 ?
C11 C10 H3 . . 111.0 ?
C9 C10 H4 . . 111.0 ?
C11 C10 H4 . . 111.0 ?
H3 C10 H4 . . 109.0 ?
C15 C11 C12 . . 108.84(9) ?
C15 C11 C13 . . 104.32(9) ?
C12 C11 C13 . . 113.07(8) ?
C15 C11 C10 . . 109.74(8) ?
C12 C11 C10 . . 114.29(9) ?
C13 C11 C10 . . 106.10(9) ?
C5 C12 C11 . . 108.45(9) ?
C5 C12 H5 . . 110.0 ?
C11 C12 H5 . . 110.0 ?
C5 C12 H13 . . 110.0 ?
C11 C12 H13 . . 110.0 ?
H5 C12 H13 . . 108.4 ?
C6 C13 C14 . . 110.53(9) ?
C6 C13 C11 . . 110.76(8) ?
C14 C13 C11 . . 104.42(8) ?
C6 C13 C8 . . 113.92(9) ?
C14 C13 C8 . . 111.16(8) ?
C11 C13 C8 . . 105.54(8) ?
O3 C14 C13 . . 107.59(9) ?
O3 C14 H9 . . 110.2 ?
C13 C14 H9 . . 110.2 ?
O3 C14 H10 . . 110.2 ?
C13 C14 H10 . . 110.2 ?
H9 C14 H10 . . 108.5 ?
O4 C15 O3 . . 120.99(10) ?
O4 C15 C11 . . 127.09(11) ?
O3 C15 C11 . . 111.92(9) ?
O6 C16 C17 . . 117.73(11) ?
O6 C16 C1 . . 122.55(11) ?
C17 C16 C1 . . 119.71(11) ?
C16 C17 C4 . . 121.18(11) ?
C16 C17 H11 . . 119.4 ?
C4 C17 H11 . . 119.4 ?
O7 C18 H17 . . 109.5 ?
O7 C18 H18 . . 109.5 ?
H17 C18 H18 . . 109.5 ?
O7 C18 H19 . . 109.5 ?
H17 C18 H19 . . 109.5 ?
H18 C18 H19 . . 109.5 ?

loop_
_geom_bond_atom_site_label_1
_geom_bond_atom_site_label_2
_geom_bond_site_symmetry_2
_geom_bond_distance
_geom_bond_publ_flag
O1 C6 . 1.4090(13) ?
O1 C7 . 1.4326(13) ?
O2 C8 . 1.4207(14) ?
O2 H20 . 0.88(2) ?
O3 C15 . 1.3373(15) ?
O3 C14 . 1.4553(13) ?
O4 C15 . 1.2065(15) ?
O5 C3 . 1.3481(14) ?
O5 H21 . 0.84 ?
O6 C16 . 1.3691(14) ?
O6 H22 . 0.87(2) ?
O7 C18 . 1.4336(15) ?
O7 H23 . 0.83(2) ?
N1 C5 . 1.2947(15) ?
N1 C6 . 1.4615(14) ?
C1 C2 . 1.3792(17) ?
C1 C16 . 1.3955(18) ?
C1 H1 . 0.95 ?
C2 C3 . 1.3956(17) ?
C2 H12 . 0.95 ?
C3 C4 . 1.4183(17) ?
C4 C17 . 1.4064(16) ?
C4 C5 . 1.4717(16) ?
C5 C12 . 1.5176(15) ?
C6 C13 . 1.5263(14) ?
C6 H6 . 1.0 ?
C7 H7 . 0.98 ?
C7 H8 . 0.98 ?
C7 H2 . 0.98 ?
C8 C9 . 1.5283(14) ?
C8 C13 . 1.5561(15) ?
C8 H16 . 1.0 ?
C9 C10 . 1.5328(16) ?
C9 H15 . 0.99 ?
C9 H14 . 0.99 ?
C10 C11 . 1.5495(14) ?
C10 H3 . 0.99 ?
C10 H4 . 0.99 ?
C11 C15 . 1.5233(14) ?
C11 C12 . 1.5398(14) ?
C11 C13 . 1.5468(15) ?
C12 H5 . 0.99 ?
C12 H13 . 0.99 ?
C13 C14 . 1.5429(14) ?
C14 H9 . 0.99 ?
C14 H10 . 0.99 ?
C16 C17 . 1.3868(17) ?
C17 H11 . 0.95 ?
C18 H17 . 0.98 ?
C18 H18 . 0.98 ?
C18 H19 . 0.98 ?

loop_
_geom_hbond_atom_site_label_D
_geom_hbond_atom_site_label_H
_geom_hbond_atom_site_label_A
_geom_hbond_site_symmetry_A
_geom_hbond_distance_DH
_geom_hbond_distance_HA
_geom_hbond_distance_DA
_geom_hbond_angle_DHA
_geom_hbond_publ_flag
O2 H20 O7 2_666 0.88 2.05 2.8154(12) 144.8 ?
O5 H21 N1 . 0.84 1.82 2.5610(12) 146.4 ?
O6 H22 O7 . 0.87 1.97 2.7767(13) 153.6 ?
O7 H23 O4 2_656 0.83 1.97 2.7839(13) 166.7 ?
C6 H6 O6 2_666 1.00 2.62 3.5076(14) 147.6 ?
C7 H7 O6 2_666 0.98 2.59 3.4046(15) 140.5 ?
C8 H16 O1 2_675 1.00 2.51 3.4369(14) 154.2 ?
C12 H13 O5 1_455 0.99 2.65 3.1884(14) 114.5 ?

loop_
_geom_torsion_atom_site_label_1
_geom_torsion_atom_site_label_2
_geom_torsion_atom_site_label_3
_geom_torsion_atom_site_label_4
_geom_torsion_site_symmetry_1
_geom_torsion_site_symmetry_2
_geom_torsion_site_symmetry_3
_geom_torsion_site_symmetry_4
_geom_torsion
_geom_torsion_publ_flag
C16 C1 C2 C3 . . . . 0.71(18) ?
C1 C2 C3 O5 . . . . -178.41(9) ?
C1 C2 C3 C4 . . . . 0.18(17) ?
O5 C3 C4 C17 . . . . 177.86(9) ?
C2 C3 C4 C17 . . . . -0.65(17) ?
O5 C3 C4 C5 . . . . -2.09(17) ?
C2 C3 C4 C5 . . . . 179.40(9) ?
C6 N1 C5 C4 . . . . -177.58(8) ?
C6 N1 C5 C12 . . . . 4.17(14) ?
C17 C4 C5 N1 . . . . 178.22(9) ?
C3 C4 C5 N1 . . . . -1.83(16) ?
C17 C4 C5 C12 . . . . -3.57(16) ?
C3 C4 C5 C12 . . . . 176.37(9) ?
C7 O1 C6 N1 . . . . -69.68(11) ?
C7 O1 C6 C13 . . . . 168.73(9) ?
C5 N1 C6 O1 . . . . -172.08(8) ?
C5 N1 C6 C13 . . . . -53.47(12) ?
O2 C8 C9 C10 . . . . -74.52(10) ?
C13 C8 C9 C10 . . . . 43.41(10) ?
C8 C9 C10 C11 . . . . -40.29(11) ?
C9 C10 C11 C15 . . . . -90.94(10) ?
C9 C10 C11 C12 . . . . 146.50(9) ?
C9 C10 C11 C13 . . . . 21.22(10) ?
N1 C5 C12 C11 . . . . 46.38(13) ?
C4 C5 C12 C11 . . . . -131.82(10) ?
C15 C11 C12 C5 . . . . 68.48(11) ?
C13 C11 C12 C5 . . . . -46.95(12) ?
C10 C11 C12 C5 . . . . -168.47(9) ?
O1 C6 C13 C14 . . . . 52.62(11) ?
N1 C6 C13 C14 . . . . -68.58(11) ?
O1 C6 C13 C11 . . . . 167.85(8) ?
N1 C6 C13 C11 . . . . 46.65(11) ?
O1 C6 C13 C8 . . . . -73.37(11) ?
N1 C6 C13 C8 . . . . 165.43(8) ?
C15 C11 C13 C6 . . . . -115.05(9) ?
C12 C11 C13 C6 . . . . 3.05(12) ?
C10 C11 C13 C6 . . . . 129.08(9) ?
C15 C11 C13 C14 . . . . 3.94(10) ?
C12 C11 C13 C14 . . . . 122.04(9) ?
C10 C11 C13 C14 . . . . -111.93(9) ?
C15 C11 C13 C8 . . . . 121.22(9) ?
C12 C11 C13 C8 . . . . -120.69(9) ?
C10 C11 C13 C8 . . . . 5.34(10) ?
O2 C8 C13 C6 . . . . -37.55(12) ?
C9 C8 C13 C6 . . . . -151.59(9) ?
O2 C8 C13 C14 . . . . -163.21(9) ?
C9 C8 C13 C14 . . . . 82.76(10) ?
O2 C8 C13 C11 . . . . 84.17(10) ?
C9 C8 C13 C11 . . . . -29.87(10) ?
C15 O3 C14 C13 . . . . 2.67(11) ?
C6 C13 C14 O3 . . . . 115.05(10) ?
C11 C13 C14 O3 . . . . -4.09(10) ?
C8 C13 C14 O3 . . . . -117.42(9) ?
C14 O3 C15 O4 . . . . -179.97(9) ?
C14 O3 C15 C11 . . . . 0.01(11) ?
C12 C11 C15 O4 . . . . 56.39(14) ?
C13 C11 C15 O4 . . . . 177.35(10) ?
C10 C11 C15 O4 . . . . -69.35(14) ?
C12 C11 C15 O3 . . . . -123.59(10) ?
C13 C11 C15 O3 . . . . -2.63(11) ?
C10 C11 C15 O3 . . . . 110.67(10) ?
C2 C1 C16 O6 . . . . 178.17(10) ?
C2 C1 C16 C17 . . . . -1.10(17) ?
O6 C16 C17 C4 . . . . -178.69(9) ?
C1 C16 C17 C4 . . . . 0.62(17) ?
C3 C4 C17 C16 . . . . 0.25(17) ?
C5 C4 C17 C16 . . . . -179.80(9) ?
